data_7019576
loop_
_publ_author_name
'Saha, Debasish'
'Das, Shyamal'
'Mardanya, Sourav'
'Baitalik, Sujoy'

_publ_section_title
;
 Structural characterization and spectroelectrochemical, anion sensing and
 solvent dependence photophysical studies of a bimetallic Ru(ii) complex
 derived from 1,3-di(1H-imidazo[4,5-f][1,10]phenanthroline-2-yl)benzene.
;
_journal_issue 29
_journal_name_full 'Dalton transactions (Cambridge, England : 2003)'
_journal_page_first 8886
_journal_page_last 8898
_journal_paper_doi 10.1039/c2dt30633f
_journal_volume 41
_journal_year 2012
_chemical_formula_sum 'C72 H50 Cl4 N16 O15 Ru2'
_chemical_formula_weight 1723.22
_chemical_name_systematic
;
?
;
_space_group_IT_number 14
_symmetry_cell_setting monoclinic
_symmetry_space_group_name_Hall '-P 2ybc'
_symmetry_space_group_name_H-M 'P 1 21/c 1'
_atom_sites_solution_hydrogens geom
_atom_sites_solution_primary direct
_atom_sites_solution_secondary difmap
_audit_creation_method SHELXL-97
_cell_angle_alpha 90.00
_cell_angle_beta 103.672(3)
_cell_angle_gamma 90.00
_cell_formula_units_Z 4
_cell_length_a 26.1991(18)
_cell_length_b 12.9957(9)
_cell_length_c 25.5151(16)
_cell_measurement_reflns_used 8291
_cell_measurement_temperature 293(2)
_cell_measurement_theta_max 20.36
_cell_measurement_theta_min 2.48
_cell_volume 8441.1(10)
_computing_cell_refinement 'Bruker SMART'
_computing_data_collection 'Bruker SMART'
_computing_data_reduction 'Bruker SAINT'
_computing_molecular_graphics 'Bruker SHELXTL'
_computing_publication_material 'Bruker SHELXTL'
_computing_structure_refinement 'SHELXL-97 (Sheldrick, 2008)'
_computing_structure_solution 'SHELXS-97 (Sheldrick, 2008)'
_diffrn_ambient_temperature 293(2)
_diffrn_measured_fraction_theta_full 0.989
_diffrn_measured_fraction_theta_max 0.989
_diffrn_measurement_device_type 'CCD area detector'
_diffrn_measurement_method 'phi and omega scans'
_diffrn_radiation_monochromator graphite
_diffrn_radiation_source 'fine-focus sealed tube'
_diffrn_radiation_type MoK\a
_diffrn_radiation_wavelength 0.71073
_diffrn_reflns_av_R_equivalents 0.0695
_diffrn_reflns_av_sigmaI/netI 0.0840
_diffrn_reflns_limit_h_max 25
_diffrn_reflns_limit_h_min -26
_diffrn_reflns_limit_k_max 13
_diffrn_reflns_limit_k_min -12
_diffrn_reflns_limit_l_max 25
_diffrn_reflns_limit_l_min -25
_diffrn_reflns_number 47357
_diffrn_reflns_theta_full 21.00
_diffrn_reflns_theta_max 21.00
_diffrn_reflns_theta_min 0.80
_exptl_absorpt_coefficient_mu 0.552
_exptl_absorpt_correction_T_max 0.9139
_exptl_absorpt_correction_T_min 0.8721
_exptl_absorpt_correction_type multi-scan
_exptl_absorpt_process_details 'SADABS (Sheldrick, 1997)'
_exptl_crystal_colour red
_exptl_crystal_density_diffrn 1.356
_exptl_crystal_density_method 'not measured'
_exptl_crystal_description dimond
_exptl_crystal_F_000 3480
_exptl_crystal_size_max 0.38
_exptl_crystal_size_mid 0.32
_exptl_crystal_size_min 0.28
_platon_squeeze_details
;
;
_refine_diff_density_max 0.631
_refine_diff_density_min -0.938
_refine_diff_density_rms 0.099
_refine_ls_extinction_method none
_refine_ls_goodness_of_fit_ref 0.806
_refine_ls_hydrogen_treatment constr
_refine_ls_matrix_type full
_refine_ls_number_parameters 972
_refine_ls_number_reflns 8959
_refine_ls_number_restraints 2
_refine_ls_restrained_S_all 0.807
_refine_ls_R_factor_all 0.1214
_refine_ls_R_factor_gt 0.0726
_refine_ls_shift/su_max 0.001
_refine_ls_shift/su_mean 0.000
_refine_ls_structure_factor_coef Fsqd
_refine_ls_weighting_details 'calc w=1/[\s^2^(Fo^2^)+(0.2000P)^2^+0.0000P] where P=(Fo^2^+2Fc^2^)/3'
_refine_ls_weighting_scheme calc
_refine_ls_wR_factor_gt 0.2026
_refine_ls_wR_factor_ref 0.2367
_reflns_number_gt 5092
_reflns_number_total 8959
_reflns_threshold_expression >2sigma(I)
_cod_data_source_file c2dt30633f.txt
_cod_data_source_block 1
_cod_depositor_comments
;
The following automatic conversions were performed:

'_symmetry_cell_setting' value 'Monoclinic' changed to 'monoclinic'
according to /home/saulius/struct/CIF-dictionaries/cif_core.dic
dictionary named 'cif_core.dic' version 2.4.1 from 2010-06-29.

Automatic conversion script
Id: cif_fix_values 1891 2012-01-12 08:04:46Z andrius 
;
_cod_original_sg_symbol_H-M 'P2(1)/c '
_cod_database_code 7019576

loop_
_symmetry_equiv_pos_as_xyz
'x, y, z'
'-x, y+1/2, -z+1/2'
'-x, -y, -z'
'x, -y-1/2, z-1/2'

loop_
_atom_site_label
_atom_site_type_symbol
_atom_site_fract_x
_atom_site_fract_y
_atom_site_fract_z
_atom_site_U_iso_or_equiv
_atom_site_adp_type
_atom_site_occupancy
_atom_site_symmetry_multiplicity
_atom_site_calc_flag
_atom_site_refinement_flags
Ru2 Ru 0.62347(3) 0.16218(6) 0.90796(3) 0.0547(3) Uani 1 1 d .
Ru1 Ru 1.25089(3) 0.29610(7) 0.83465(3) 0.0693(4) Uani 1 1 d .
Cl2 Cl 0.31934(17) 0.9171(4) 0.76700(18) 0.1065(11) Uani 1 1 d .
Cl1 Cl 0.5503(2) 0.7723(4) 0.8639(2) 0.1299(14) Uani 1 1 d .
Cl3 Cl 0.8224(2) 0.3379(4) 0.0661(2) 0.1299(14) Uani 1 1 d .
N10 N 0.8720(3) 0.0439(7) 0.9352(3) 0.066(2) Uani 1 1 d .
N11 N 0.6657(3) 0.0350(6) 0.9419(3) 0.052(2) Uani 1 1 d .
N9 N 0.8445(4) -0.1000(6) 0.9647(3) 0.061(2) Uani 1 1 d .
H9 H 0.8438 -0.1617 0.9767 0.074 Uiso 1 1 calc R
N7 N 1.1116(3) -0.0579(6) 0.9232(3) 0.063(2) Uani 1 1 d .
H7 H 1.1251 -0.1176 0.9321 0.076 Uiso 1 1 calc R
N12 N 0.6986(3) 0.2043(6) 0.9067(3) 0.054(2) Uani 1 1 d .
Cl5 Cl 0.4891(4) 0.5412(7) 0.9752(5) 0.270(4) Uani 1 1 d .
N15 N 0.6152(3) 0.1165(6) 0.8289(3) 0.056(2) Uani 1 1 d .
N16 N 0.5870(3) 0.2884(6) 0.8663(3) 0.052(2) Uani 1 1 d .
C1 C 1.2661(5) 0.3860(9) 0.9473(6) 0.092(4) Uani 1 1 d .
H1 H 1.2297 0.3828 0.9409 0.110 Uiso 1 1 calc R
N3 N 1.3262(4) 0.2803(7) 0.8291(4) 0.078(3) Uani 1 1 d .
N8 N 1.0536(3) 0.0719(7) 0.9071(3) 0.068(2) Uani 1 1 d .
N13 N 0.6237(4) 0.2144(6) 0.9842(3) 0.067(2) Uani 1 1 d .
N5 N 1.2459(4) 0.1529(6) 0.8681(3) 0.055(2) Uani 1 1 d .
C70 C 0.7358(4) 0.1314(8) 0.9228(3) 0.051(2) Uani 1 1 d .
N4 N 1.2883(4) 0.3538(6) 0.9086(4) 0.076(3) Uani 1 1 d .
N6 N 1.1767(4) 0.3025(8) 0.8479(3) 0.074(2) Uani 1 1 d .
C44 C 1.1880(4) 0.0356(8) 0.8975(4) 0.051(2) Uani 1 1 d .
N14 N 0.5513(3) 0.1144(6) 0.9175(4) 0.063(2) Uani 1 1 d .
C31 C 0.5148(5) 0.0628(8) 0.8786(5) 0.079(3) Uani 1 1 d .
H31 H 0.5238 0.0454 0.8465 0.095 Uiso 1 1 calc R
C66 C 0.7879(4) 0.1442(7) 0.9216(4) 0.052(3) Uani 1 1 d .
C9 C 1.3950(8) 0.2348(13) 0.7872(8) 0.127(6) Uani 1 1 d .
H9A H 1.4044 0.2061 0.7575 0.152 Uiso 1 1 calc R
C72 C 0.9731(4) -0.0490(9) 0.9384(4) 0.071(3) Uani 1 1 d .
H72 H 0.9652 0.0168 0.9245 0.086 Uiso 1 1 calc R
C58 C 0.9358(4) -0.1043(10) 0.9560(4) 0.064(3) Uani 1 1 d .
C52 C 1.1986(4) 0.1324(7) 0.8780(3) 0.049(2) Uani 1 1 d .
N2 N 1.2459(4) 0.4332(8) 0.7948(4) 0.083(3) Uani 1 1 d .
C63 C 0.7515(4) -0.0446(8) 0.9588(3) 0.052(2) Uani 1 1 d .
C26 C 0.5760(4) 0.2806(8) 0.8114(5) 0.061(3) Uani 1 1 d .
C59 C 0.8853(4) -0.0545(10) 0.9529(4) 0.065(3) Uani 1 1 d .
C45 C 1.1366(4) 0.0285(8) 0.9049(3) 0.059(3) Uani 1 1 d .
C53 C 1.0619(4) -0.0261(10) 0.9237(4) 0.063(3) Uani 1 1 d .
C35 C 0.5378(5) 0.1440(8) 0.9633(5) 0.069(3) Uani 1 1 d .
C65 C 0.8206(4) 0.0582(8) 0.9375(4) 0.055(3) Uani 1 1 d .
C42 C 1.2746(5) -0.0166(9) 0.8982(4) 0.078(3) Uani 1 1 d .
H42 H 1.3012 -0.0656 0.9048 0.093 Uiso 1 1 calc R
C25 C 0.5917(4) 0.1842(7) 0.7914(4) 0.056(3) Uani 1 1 d .
C47 C 1.1119(5) 0.2002(9) 0.8771(4) 0.064(3) Uani 1 1 d .
C46 C 1.0986(4) 0.1033(9) 0.8946(4) 0.061(3) Uani 1 1 d .
C43 C 1.2279(4) -0.0380(8) 0.9073(4) 0.060(3) Uani 1 1 d .
H43 H 1.2217 -0.1026 0.9202 0.072 Uiso 1 1 calc R
C67 C 0.8032(5) 0.2363(10) 0.9034(4) 0.070(3) Uani 1 1 d .
H67 H 0.8381 0.2466 0.9026 0.084 Uiso 1 1 calc R
C54 C 1.0222(5) -0.0898(9) 0.9411(4) 0.069(3) Uani 1 1 d .
N1 N 1.2185(4) 0.2520(9) 0.7568(4) 0.097(3) Uani 1 1 d .
C61 C 0.6784(4) -0.1356(8) 0.9782(4) 0.066(3) Uani 1 1 d .
H61 H 0.6643 -0.1933 0.9911 0.079 Uiso 1 1 calc R
C64 C 0.8042(4) -0.0339(8) 0.9547(4) 0.054(3) Uani 1 1 d .
C71 C 0.7170(4) 0.0388(7) 0.9419(3) 0.048(2) Uani 1 1 d .
C51 C 1.1607(4) 0.2130(8) 0.8677(4) 0.054(3) Uani 1 1 d .
C41 C 1.2833(4) 0.0831(9) 0.8783(4) 0.071(3) Uani 1 1 d .
H41 H 1.3161 0.0989 0.8724 0.085 Uiso 1 1 calc R
C14 C 1.2226(6) 0.5155(16) 0.7099(8) 0.149(6) Uiso 1 1 d .
H14 H 1.2081 0.5114 0.6730 0.179 Uiso 1 1 calc R
C60 C 0.6467(4) -0.0509(8) 0.9593(4) 0.065(3) Uani 1 1 d .
H60 H 0.6111 -0.0541 0.9588 0.078 Uiso 1 1 calc R
C68 C 0.7681(5) 0.3106(10) 0.8869(5) 0.088(4) Uani 1 1 d .
H68 H 0.7780 0.3723 0.8737 0.105 Uiso 1 1 calc R
C69 C 0.7151(5) 0.2939(8) 0.8898(4) 0.071(3) Uani 1 1 d .
H69 H 0.6910 0.3469 0.8797 0.086 Uiso 1 1 calc R
C33 C 0.4547(5) 0.0710(11) 0.9315(8) 0.103(5) Uani 1 1 d .
H33 H 0.4214 0.0569 0.9364 0.123 Uiso 1 1 calc R
C36 C 0.5791(5) 0.1942(8) 1.0014(5) 0.074(3) Uani 1 1 d .
C62 C 0.7294(4) -0.1327(7) 0.9776(4) 0.061(3) Uani 1 1 d .
H62 H 0.7506 -0.1893 0.9898 0.073 Uiso 1 1 calc R
C6 C 1.3620(6) 0.3162(9) 0.8711(7) 0.086(4) Uani 1 1 d .
C27 C 0.5524(5) 0.3581(10) 0.7793(5) 0.086(4) Uani 1 1 d .
H27 H 0.5450 0.3503 0.7421 0.103 Uiso 1 1 calc R
C11 C 1.2624(5) 0.5265(11) 0.8172(5) 0.092(4) Uani 1 1 d .
H11 H 1.2765 0.5304 0.8542 0.110 Uiso 1 1 calc R
C24 C 0.5841(5) 0.1591(10) 0.7369(5) 0.087(4) Uani 1 1 d .
H24 H 0.5683 0.2067 0.7109 0.104 Uiso 1 1 calc R
C34 C 0.4881(5) 0.1247(10) 0.9715(6) 0.083(4) Uani 1 1 d .
H34 H 0.4781 0.1469 1.0022 0.099 Uiso 1 1 calc R
C57 C 0.9459(5) -0.2037(11) 0.9728(5) 0.095(4) Uani 1 1 d .
H57 H 0.9198 -0.2428 0.9825 0.114 Uiso 1 1 calc R
C48 C 1.0774(4) 0.2839(10) 0.8681(5) 0.081(3) Uani 1 1 d .
H48 H 1.0437 0.2789 0.8738 0.097 Uiso 1 1 calc R
C28 C 0.5395(5) 0.4442(10) 0.7998(6) 0.096(4) Uani 1 1 d .
H28 H 0.5241 0.4975 0.7772 0.115 Uiso 1 1 calc R
O6 O 0.8315(5) 0.2444(9) 0.0451(5) 0.168(5) Uani 1 1 d .
C50 C 1.1437(5) 0.3816(9) 0.8417(5) 0.081(3) Uani 1 1 d .
H50 H 1.1550 0.4443 0.8309 0.097 Uiso 1 1 calc R
C10 C 1.3438(7) 0.2390(10) 0.7883(6) 0.102(4) Uani 1 1 d .
H10 H 1.3192 0.2118 0.7592 0.122 Uiso 1 1 calc R
C40 C 0.6643(5) 0.2594(9) 1.0183(6) 0.091(4) Uani 1 1 d .
H40 H 0.6943 0.2737 1.0062 0.110 Uiso 1 1 calc R
C32 C 0.4660(5) 0.0358(10) 0.8846(6) 0.096(4) Uani 1 1 d .
H32 H 0.4425 -0.0029 0.8591 0.115 Uiso 1 1 calc R
C22 C 0.6248(5) -0.0009(10) 0.7599(6) 0.101(4) Uani 1 1 d .
H22 H 0.6378 -0.0631 0.7505 0.122 Uiso 1 1 calc R
C49 C 1.0958(6) 0.3766(10) 0.8498(5) 0.100(4) Uani 1 1 d .
H49 H 1.0741 0.4342 0.8435 0.120 Uiso 1 1 calc R
C21 C 0.6304(4) 0.0272(9) 0.8134(4) 0.074(3) Uani 1 1 d .
H21 H 0.6458 -0.0198 0.8399 0.089 Uiso 1 1 calc R
O13 O 0.3217(6) 0.8389(14) 0.7394(7) 0.242(8) Uani 1 1 d .
C8 C 1.4317(7) 0.2706(12) 0.8272(10) 0.117(6) Uani 1 1 d .
H8 H 1.4669 0.2677 0.8261 0.140 Uiso 1 1 calc R
C5 C 1.3426(6) 0.3535(9) 0.9178(6) 0.095(4) Uani 1 1 d .
C29 C 0.5491(5) 0.4558(10) 0.8561(7) 0.103(4) Uani 1 1 d .
H29 H 0.5397 0.5159 0.8711 0.123 Uiso 1 1 calc R
C7 C 1.4169(6) 0.3121(10) 0.8704(8) 0.106(5) Uani 1 1 d .
H7A H 1.4421 0.3377 0.8994 0.127 Uiso 1 1 calc R
C30 C 0.5729(5) 0.3757(9) 0.8885(5) 0.083(3) Uani 1 1 d .
H30 H 0.5792 0.3817 0.9258 0.099 Uiso 1 1 calc R
C12 C 1.2588(5) 0.6178(10) 0.7857(7) 0.108(4) Uani 1 1 d .
H12 H 1.2693 0.6811 0.8016 0.129 Uiso 1 1 calc R
C16 C 1.2106(6) 0.3265(12) 0.7210(5) 0.120(6) Uani 1 1 d .
C20 C 1.2051(6) 0.1560(12) 0.7409(6) 0.113(5) Uani 1 1 d .
H20 H 1.2107 0.1023 0.7657 0.135 Uiso 1 1 calc R
C2 C 1.2933(9) 0.4235(11) 0.9961(6) 0.123(5) Uani 1 1 d .
H2 H 1.2766 0.4505 1.0214 0.148 Uiso 1 1 calc R
O9 O 0.2730(7) 0.9401(19) 0.7680(7) 0.313(13) Uani 1 1 d .
C23 C 0.5992(5) 0.0671(11) 0.7214(5) 0.095(4) Uani 1 1 d .
H23 H 0.5924 0.0500 0.6850 0.114 Uiso 1 1 calc R
O1 O 0.5930(9) 0.730(2) 0.8713(17) 0.43(2) Uani 1 1 d .
C39 C 0.6638(7) 0.2852(10) 1.0698(5) 0.110(5) Uani 1 1 d .
H39 H 0.6928 0.3145 1.0933 0.132 Uiso 1 1 calc R
C13 C 1.2398(7) 0.6091(12) 0.7326(6) 0.135(6) Uani 1 1 d .
H13 H 1.2381 0.6668 0.7108 0.162 Uiso 1 1 calc R
C18 C 1.1719(11) 0.2115(17) 0.6476(7) 0.247(13) Uani 1 1 d D
H18 H 1.1564 0.1982 0.6115 0.297 Uiso 1 1 calc R
C3 C 1.3471(9) 0.4186(13) 1.0053(7) 0.137(7) Uani 1 1 d .
H3 H 1.3671 0.4360 1.0393 0.164 Uiso 1 1 calc R
O2 O 0.5618(9) 0.8534(12) 0.8389(8) 0.263(10) Uani 1 1 d .
C19 C 1.1829(8) 0.1376(15) 0.6872(7) 0.196(9) Uani 1 1 d D
H19 H 1.1747 0.0698 0.6769 0.236 Uiso 1 1 calc R
C38 C 0.6168(8) 0.2650(13) 1.0855(7) 0.137(6) Uani 1 1 d .
H38 H 0.6142 0.2861 1.1196 0.165 Uiso 1 1 calc R
C55 C 1.0326(5) -0.1882(10) 0.9584(5) 0.094(4) Uani 1 1 d .
H55 H 1.0650 -0.2179 0.9591 0.113 Uiso 1 1 calc R
C15 C 1.2267(6) 0.4287(11) 0.7406(5) 0.106(4) Uani 1 1 d .
O3 O 0.5371(9) 0.6973(12) 0.8208(8) 0.247(8) Uani 1 1 d .
C37 C 0.5774(7) 0.2186(12) 1.0551(6) 0.117(5) Uani 1 1 d .
H37 H 0.5483 0.2013 1.0681 0.140 Uiso 1 1 calc R
C4 C 1.3719(7) 0.3901(14) 0.9678(8) 0.138(6) Uani 1 1 d .
H4 H 1.4083 0.3945 0.9745 0.166 Uiso 1 1 calc R
O10 O 0.3536(6) 0.945(2) 0.8101(7) 0.314(13) Uani 1 1 d .
C56 C 0.9933(6) -0.2447(11) 0.9754(6) 0.115(5) Uani 1 1 d .
H56 H 1.0005 -0.3111 0.9886 0.138 Uiso 1 1 calc R
O5 O 0.8662(9) 0.3935(19) 0.0797(11) 0.344(13) Uani 1 1 d .
O4 O 0.5554(8) 0.7988(19) 0.9200(8) 0.301(12) Uani 1 1 d .
C17 C 1.1890(10) 0.3212(17) 0.6710(9) 0.224(12) Uani 1 1 d D
H17 H 1.1836 0.3795 0.6493 0.268 Uiso 1 1 calc R
O8 O 0.7965(10) 0.338(2) 0.1018(12) 0.371(17) Uani 1 1 d .
O7 O 0.7938(11) 0.3980(19) 0.0251(11) 0.360(15) Uani 1 1 d .
O12 O 0.3297(11) 0.9843(19) 0.7334(13) 0.384(17) Uani 1 1 d .
O18 O 0.4983(8) 0.780(3) 0.8608(8) 0.401(19) Uani 1 1 d .
O20 O 0.4757(11) 0.565(2) 1.0223(7) 0.41(2) Uani 1 1 d .
O100 O 0.4399(13) 0.533(3) 0.9263(15) 0.458(19) Uiso 1 1 d .

loop_
_atom_site_aniso_label
_atom_site_aniso_U_11
_atom_site_aniso_U_22
_atom_site_aniso_U_33
_atom_site_aniso_U_23
_atom_site_aniso_U_13
_atom_site_aniso_U_12
Ru2 0.0657(6) 0.0449(6) 0.0567(6) 0.0005(4) 0.0209(4) -0.0014(4)
Ru1 0.0786(7) 0.0647(7) 0.0643(6) 0.0129(5) 0.0165(5) -0.0019(5)
Cl2 0.113(3) 0.100(3) 0.114(3) -0.025(2) 0.042(3) 0.002(2)
Cl1 0.138(4) 0.092(3) 0.152(4) -0.013(3) 0.020(3) -0.017(3)
Cl3 0.121(3) 0.102(3) 0.177(4) -0.013(3) 0.054(3) 0.006(3)
N10 0.064(7) 0.067(7) 0.072(6) 0.002(5) 0.027(5) 0.002(5)
N11 0.056(6) 0.050(6) 0.052(5) -0.004(4) 0.016(4) -0.003(4)
N9 0.069(6) 0.059(6) 0.056(5) 0.002(4) 0.016(5) 0.007(6)
N7 0.064(6) 0.060(6) 0.067(5) 0.001(4) 0.018(5) 0.006(5)
N12 0.068(6) 0.045(5) 0.047(5) 0.001(4) 0.008(4) 0.012(5)
Cl5 0.257(9) 0.264(11) 0.288(12) -0.004(7) 0.061(9) 0.050(7)
N15 0.075(6) 0.030(5) 0.068(6) -0.004(5) 0.026(5) 0.014(4)
N16 0.063(5) 0.038(5) 0.058(6) 0.010(4) 0.019(4) -0.001(4)
C1 0.104(10) 0.083(9) 0.092(10) -0.003(8) 0.029(10) 0.007(8)
N3 0.095(8) 0.069(7) 0.066(6) 0.014(5) 0.009(7) -0.014(6)
N8 0.076(7) 0.069(7) 0.059(5) 0.002(5) 0.017(5) 0.009(5)
N13 0.085(7) 0.040(5) 0.074(6) -0.008(5) 0.013(6) 0.001(5)
N5 0.070(6) 0.043(5) 0.058(5) 0.013(4) 0.024(5) 0.015(5)
C70 0.061(7) 0.053(7) 0.045(6) -0.003(5) 0.021(5) -0.003(6)
N4 0.090(8) 0.058(6) 0.075(7) 0.014(5) 0.009(6) -0.006(5)
N6 0.085(7) 0.072(7) 0.059(6) 0.018(5) 0.006(5) 0.012(6)
C44 0.042(6) 0.060(7) 0.054(6) 0.001(5) 0.017(5) -0.008(6)
N14 0.067(6) 0.050(5) 0.078(6) 0.014(5) 0.026(6) 0.011(5)
C31 0.082(9) 0.066(8) 0.084(9) 0.008(7) 0.009(8) -0.001(7)
C66 0.064(8) 0.045(7) 0.052(6) 0.009(5) 0.020(5) -0.010(6)
C9 0.102(13) 0.128(15) 0.164(18) 0.030(12) 0.058(13) 0.004(12)
C72 0.060(7) 0.073(8) 0.089(8) 0.006(6) 0.032(6) 0.021(7)
C58 0.057(8) 0.077(9) 0.060(7) -0.002(6) 0.019(6) -0.012(7)
C52 0.057(7) 0.047(7) 0.046(6) 0.009(5) 0.018(5) -0.002(6)
N2 0.104(7) 0.087(8) 0.059(7) 0.021(6) 0.023(5) -0.008(6)
C63 0.058(7) 0.058(7) 0.040(5) -0.008(5) 0.011(5) -0.009(6)
C26 0.067(7) 0.047(8) 0.070(8) 0.021(6) 0.019(6) 0.004(6)
C59 0.051(8) 0.091(10) 0.059(7) 0.004(6) 0.024(6) -0.020(7)
C45 0.082(9) 0.061(8) 0.036(6) -0.002(5) 0.016(6) -0.005(7)
C53 0.053(7) 0.074(9) 0.068(7) -0.002(6) 0.025(6) 0.000(7)
C35 0.074(9) 0.050(7) 0.092(9) 0.026(6) 0.036(8) 0.010(6)
C65 0.054(7) 0.066(8) 0.047(6) 0.002(5) 0.019(5) -0.002(6)
C42 0.074(9) 0.082(9) 0.072(7) 0.017(7) 0.005(6) 0.016(7)
C25 0.079(7) 0.040(7) 0.051(7) 0.001(6) 0.019(6) -0.001(5)
C47 0.072(9) 0.063(8) 0.056(7) 0.008(6) 0.010(6) 0.014(7)
C46 0.056(7) 0.073(9) 0.056(6) 0.014(6) 0.019(5) 0.011(7)
C43 0.044(6) 0.062(7) 0.076(7) 0.017(6) 0.019(5) 0.002(6)
C67 0.068(8) 0.074(9) 0.070(7) 0.007(6) 0.019(6) -0.013(7)
C54 0.082(9) 0.065(9) 0.060(7) -0.014(6) 0.016(6) 0.004(7)
N1 0.133(9) 0.080(8) 0.074(7) 0.017(7) 0.015(6) -0.021(7)
C61 0.059(7) 0.048(7) 0.099(8) 0.026(6) 0.034(6) -0.004(6)
C64 0.046(7) 0.059(7) 0.053(6) 0.008(5) 0.006(5) 0.004(6)
C71 0.047(7) 0.046(7) 0.053(6) -0.006(5) 0.014(5) -0.001(6)
C51 0.046(7) 0.064(8) 0.048(6) 0.008(5) 0.003(5) 0.001(6)
C41 0.083(8) 0.074(9) 0.058(7) 0.016(6) 0.022(6) 0.005(7)
C60 0.062(7) 0.047(7) 0.093(8) 0.007(6) 0.033(6) -0.006(6)
C68 0.088(10) 0.081(10) 0.097(9) 0.016(7) 0.027(8) -0.033(8)
C69 0.094(10) 0.048(7) 0.066(7) 0.018(6) 0.009(6) -0.004(6)
C33 0.058(9) 0.077(10) 0.181(16) 0.049(10) 0.044(11) 0.006(8)
C36 0.059(8) 0.069(8) 0.102(11) 0.003(7) 0.035(8) -0.005(6)
C62 0.076(8) 0.042(7) 0.063(7) 0.017(5) 0.016(6) 0.004(6)
C6 0.084(11) 0.056(8) 0.128(13) 0.024(8) 0.044(10) 0.005(7)
C27 0.121(10) 0.070(9) 0.070(8) -0.009(8) 0.031(8) 0.005(8)
C11 0.116(10) 0.090(10) 0.060(7) 0.004(8) 0.006(7) -0.003(8)
C24 0.109(10) 0.077(9) 0.074(9) 0.017(7) 0.019(7) 0.006(8)
C34 0.069(9) 0.083(9) 0.110(11) 0.022(8) 0.050(8) 0.007(7)
C57 0.070(9) 0.090(11) 0.133(12) 0.009(9) 0.039(8) 0.008(8)
C48 0.056(7) 0.095(10) 0.093(9) 0.004(7) 0.023(6) 0.006(8)
C28 0.147(12) 0.065(10) 0.076(10) 0.023(8) 0.030(8) 0.005(8)
O6 0.228(13) 0.106(8) 0.190(11) -0.002(8) 0.090(10) 0.043(8)
C50 0.083(9) 0.062(8) 0.105(9) 0.020(7) 0.037(7) 0.006(8)
C10 0.120(14) 0.092(10) 0.105(12) 0.015(9) 0.051(10) -0.021(9)
C40 0.101(10) 0.087(9) 0.088(10) -0.008(8) 0.027(8) -0.010(8)
C32 0.063(9) 0.103(11) 0.124(12) 0.003(9) 0.026(8) -0.009(8)
C22 0.146(12) 0.072(10) 0.094(10) -0.026(9) 0.043(9) 0.003(9)
C49 0.109(11) 0.062(9) 0.138(12) 0.027(8) 0.049(9) 0.037(8)
C21 0.093(8) 0.059(8) 0.066(8) -0.003(6) 0.008(6) 0.006(7)
O13 0.208(15) 0.220(16) 0.279(19) -0.107(16) 0.022(13) 0.034(12)
C8 0.091(13) 0.072(11) 0.21(2) 0.050(12) 0.080(14) 0.021(9)
C5 0.094(11) 0.075(9) 0.108(12) 0.021(8) 0.010(10) -0.015(8)
C29 0.106(10) 0.055(9) 0.165(15) 0.006(10) 0.069(10) 0.019(7)
C7 0.082(11) 0.060(9) 0.173(16) 0.039(9) 0.024(10) 0.007(7)
C30 0.115(10) 0.052(8) 0.093(9) -0.011(7) 0.048(8) -0.001(7)
C12 0.132(11) 0.056(8) 0.133(13) 0.016(9) 0.028(10) -0.015(8)
C16 0.198(16) 0.104(13) 0.041(8) 0.023(9) -0.008(9) -0.038(10)
C20 0.149(13) 0.086(11) 0.093(11) -0.024(8) 0.008(9) -0.018(9)
C2 0.179(17) 0.093(11) 0.082(12) -0.007(8) -0.001(12) -0.019(12)
O9 0.175(14) 0.49(3) 0.28(2) -0.17(2) 0.065(14) 0.090(17)
C23 0.137(12) 0.079(10) 0.082(9) -0.018(8) 0.051(9) 0.005(9)
O1 0.20(2) 0.34(3) 0.74(7) -0.20(4) 0.08(3) 0.09(2)
C39 0.165(15) 0.104(11) 0.061(9) -0.011(8) 0.026(9) -0.003(10)
C13 0.211(17) 0.117(13) 0.072(10) 0.054(10) 0.026(10) 0.007(12)
C18 0.38(4) 0.22(3) 0.098(14) 0.083(18) -0.022(18) -0.03(2)
C3 0.19(2) 0.135(15) 0.072(11) -0.015(10) 0.007(14) -0.044(15)
O2 0.42(3) 0.117(12) 0.30(2) 0.020(12) 0.18(2) -0.027(14)
C19 0.26(2) 0.19(2) 0.100(14) -0.015(15) -0.025(14) -0.041(17)
C38 0.184(18) 0.140(15) 0.109(13) -0.049(11) 0.076(14) -0.024(13)
C55 0.081(9) 0.070(9) 0.129(11) 0.022(8) 0.022(8) 0.006(7)
C15 0.165(13) 0.078(10) 0.068(9) 0.034(8) 0.013(8) -0.028(9)
O3 0.29(2) 0.158(13) 0.27(2) -0.039(14) 0.021(17) -0.036(13)
C37 0.167(15) 0.132(13) 0.072(10) -0.033(9) 0.067(10) -0.036(11)
C4 0.130(14) 0.158(16) 0.106(13) 0.003(12) -0.012(13) -0.039(12)
O10 0.172(13) 0.57(4) 0.173(14) -0.14(2) -0.019(11) -0.058(17)
C56 0.104(11) 0.100(11) 0.149(13) 0.029(9) 0.047(10) -0.007(10)
O5 0.25(2) 0.31(3) 0.45(4) -0.11(2) 0.06(2) -0.13(2)
O4 0.242(19) 0.47(3) 0.195(17) -0.111(19) 0.054(14) -0.12(2)
C17 0.33(3) 0.18(2) 0.125(19) 0.044(16) -0.014(18) -0.11(2)
O8 0.35(3) 0.44(4) 0.41(3) -0.11(3) 0.28(3) -0.02(2)
O7 0.40(3) 0.30(3) 0.36(3) 0.12(2) 0.06(3) 0.14(2)
O12 0.41(3) 0.25(2) 0.49(4) 0.17(3) 0.12(3) 0.00(2)
O18 0.183(17) 0.84(6) 0.215(19) -0.12(3) 0.111(15) -0.13(2)
O20 0.62(4) 0.49(4) 0.189(15) -0.029(19) 0.21(2) 0.32(3)

loop_
_atom_type_symbol
_atom_type_description
_atom_type_scat_dispersion_real
_atom_type_scat_dispersion_imag
_atom_type_scat_source
C C 0.0033 0.0016 'International Tables Vol C Tables 4.2.6.8 and 6.1.1.4'
H H 0.0000 0.0000 'International Tables Vol C Tables 4.2.6.8 and 6.1.1.4'
N N 0.0061 0.0033 'International Tables Vol C Tables 4.2.6.8 and 6.1.1.4'
O O 0.0106 0.0060 'International Tables Vol C Tables 4.2.6.8 and 6.1.1.4'
Cl Cl 0.1484 0.1585 'International Tables Vol C Tables 4.2.6.8 and 6.1.1.4'
Ru Ru -1.2594 0.8363 'International Tables Vol C Tables 4.2.6.8 and 6.1.1.4'

loop_
_geom_angle_atom_site_label_1
_geom_angle_atom_site_label_2
_geom_angle_atom_site_label_3
_geom_angle
_geom_angle_site_symmetry_1
_geom_angle_site_symmetry_3
N12 Ru2 N14 173.9(3) . .
N12 Ru2 N13 98.0(4) . .
N14 Ru2 N13 77.6(4) . .
N12 Ru2 N11 78.4(3) . .
N14 Ru2 N11 97.1(3) . .
N13 Ru2 N11 89.2(3) . .
N12 Ru2 N16 96.3(3) . .
N14 Ru2 N16 88.5(3) . .
N13 Ru2 N16 97.0(3) . .
N11 Ru2 N16 172.4(3) . .
N12 Ru2 N15 86.6(3) . .
N14 Ru2 N15 98.1(4) . .
N13 Ru2 N15 173.8(3) . .
N11 Ru2 N15 95.8(3) . .
N16 Ru2 N15 78.3(3) . .
N3 Ru1 N2 90.1(3) . .
N3 Ru1 N1 95.2(4) . .
N2 Ru1 N1 78.3(4) . .
N3 Ru1 N4 80.8(5) . .
N2 Ru1 N4 95.8(4) . .
N1 Ru1 N4 172.9(4) . .
N3 Ru1 N6 173.7(4) . .
N2 Ru1 N6 95.5(4) . .
N1 Ru1 N6 88.9(4) . .
N4 Ru1 N6 95.7(4) . .
N3 Ru1 N5 95.5(3) . .
N2 Ru1 N5 172.1(4) . .
N1 Ru1 N5 95.5(4) . .
N4 Ru1 N5 90.7(3) . .
N6 Ru1 N5 79.3(4) . .
O13 Cl2 O9 112.5(12) . .
O13 Cl2 O12 97.5(16) . .
O9 Cl2 O12 102.0(16) . .
O13 Cl2 O10 126.0(13) . .
O9 Cl2 O10 113.4(11) . .
O12 Cl2 O10 99.4(16) . .
O1 Cl1 O2 97.7(19) . .
O1 Cl1 O18 157(2) . .
O2 Cl1 O18 104.8(17) . .
O1 Cl1 O3 81.9(15) . .
O2 Cl1 O3 102.5(12) . .
O18 Cl1 O3 87.0(13) . .
O1 Cl1 O4 95.0(19) . .
O2 Cl1 O4 108.2(12) . .
O18 Cl1 O4 84.0(11) . .
O3 Cl1 O4 149.3(13) . .
O8 Cl3 O5 112.9(16) . .
O8 Cl3 O6 117.4(13) . .
O5 Cl3 O6 111.3(12) . .
O8 Cl3 O7 105.0(16) . .
O5 Cl3 O7 99.7(16) . .
O6 Cl3 O7 108.5(14) . .
C59 N10 C65 106.8(8) . .
C60 N11 C71 118.7(8) . .
C60 N11 Ru2 127.1(7) . .
C71 N11 Ru2 114.0(6) . .
C59 N9 C64 108.4(9) . .
C53 N7 C45 106.0(9) . .
C69 N12 C70 116.1(9) . .
C69 N12 Ru2 128.1(7) . .
C70 N12 Ru2 115.7(7) . .
O20 Cl5 O100 112.5(19) . .
O20 Cl5 Cl5 65.6(10) . 3_667
O100 Cl5 Cl5 129.4(18) . 3_667
O20 Cl5 O20 114.4(9) . 3_667
O100 Cl5 O20 108.6(18) . 3_667
Cl5 Cl5 O20 48.7(6) 3_667 3_667
C21 N15 C25 119.0(9) . .
C21 N15 Ru2 125.3(7) . .
C25 N15 Ru2 115.7(6) . .
C30 N16 C26 118.5(9) . .
C30 N16 Ru2 126.1(8) . .
C26 N16 Ru2 115.4(7) . .
N4 C1 C2 124.2(14) . .
C6 N3 C10 117.2(12) . .
C6 N3 Ru1 115.0(9) . .
C10 N3 Ru1 127.8(10) . .
C46 N8 C53 106.0(9) . .
C40 N13 C36 119.0(10) . .
C40 N13 Ru2 125.6(9) . .
C36 N13 Ru2 115.3(8) . .
C41 N5 C52 120.1(8) . .
C41 N5 Ru1 126.0(7) . .
C52 N5 Ru1 113.9(6) . .
N12 C70 C66 123.6(9) . .
N12 C70 C71 114.4(9) . .
C66 C70 C71 121.9(10) . .
C1 N4 C5 119.2(12) . .
C1 N4 Ru1 126.9(10) . .
C5 N4 Ru1 113.8(10) . .
C50 N6 C51 117.0(10) . .
C50 N6 Ru1 128.8(9) . .
C51 N6 Ru1 114.2(7) . .
C43 C44 C45 129.1(10) . .
C43 C44 C52 118.3(9) . .
C45 C44 C52 112.5(9) . .
C35 N14 C31 118.7(10) . .
C35 N14 Ru2 116.8(8) . .
C31 N14 Ru2 124.2(8) . .
C32 C31 N14 123.5(11) . .
C67 C66 C70 118.6(10) . .
C67 C66 C65 125.5(10) . .
C70 C66 C65 115.9(9) . .
C8 C9 C10 121.3(19) . .
C58 C72 C54 120.7(11) . .
C57 C58 C72 119.9(11) . .
C57 C58 C59 122.8(11) . .
C72 C58 C59 117.2(11) . .
N5 C52 C44 120.7(9) . .
N5 C52 C51 116.9(9) . .
C44 C52 C51 122.4(10) . .
C15 N2 C11 118.0(10) . .
C15 N2 Ru1 115.8(8) . .
C11 N2 Ru1 126.1(8) . .
C71 C63 C64 117.8(9) . .
C71 C63 C62 116.2(9) . .
C64 C63 C62 126.0(10) . .
C27 C26 N16 121.4(10) . .
C27 C26 C25 124.0(11) . .
N16 C26 C25 114.7(9) . .
N9 C59 N10 109.6(9) . .
N9 C59 C58 124.3(12) . .
N10 C59 C58 126.0(10) . .
C46 C45 C44 127.0(10) . .
C46 C45 N7 104.5(9) . .
C44 C45 N7 128.5(10) . .
N8 C53 N7 111.5(9) . .
N8 C53 C54 123.6(10) . .
N7 C53 C54 124.9(11) . .
N14 C35 C34 121.6(12) . .
N14 C35 C36 113.9(10) . .
C34 C35 C36 124.5(13) . .
N10 C65 C64 106.2(9) . .
N10 C65 C66 129.2(10) . .
C64 C65 C66 124.4(10) . .
C43 C42 C41 118.9(10) . .
N15 C25 C24 119.5(9) . .
N15 C25 C26 116.0(9) . .
C24 C25 C26 124.5(10) . .
C51 C47 C48 118.3(10) . .
C51 C47 C46 118.5(10) . .
C48 C47 C46 123.2(11) . .
N8 C46 C45 111.9(10) . .
N8 C46 C47 129.8(11) . .
C45 C46 C47 118.1(10) . .
C42 C43 C44 120.5(10) . .
C68 C67 C66 120.2(11) . .
C55 C54 C72 119.4(11) . .
C55 C54 C53 121.6(11) . .
C72 C54 C53 119.0(11) . .
C16 N1 C20 119.5(12) . .
C16 N1 Ru1 115.4(10) . .
C20 N1 Ru1 125.2(9) . .
C62 C61 C60 119.2(9) . .
N9 C64 C65 109.0(9) . .
N9 C64 C63 131.5(10) . .
C65 C64 C63 119.5(10) . .
N11 C71 C63 122.5(9) . .
N11 C71 C70 117.1(9) . .
C63 C71 C70 120.4(9) . .
C47 C51 N6 123.2(10) . .
C47 C51 C52 121.3(10) . .
N6 C51 C52 115.6(10) . .
N5 C41 C42 121.4(10) . .
C15 C14 C13 121.1(16) . .
N11 C60 C61 122.4(9) . .
C67 C68 C69 118.8(10) . .
N12 C69 C68 122.6(10) . .
C34 C33 C32 125.9(12) . .
N13 C36 C37 119.4(12) . .
N13 C36 C35 115.9(11) . .
C37 C36 C35 124.6(13) . .
C61 C62 C63 121.0(9) . .
N3 C6 C7 119.5(14) . .
N3 C6 C5 116.8(12) . .
C7 C6 C5 123.6(16) . .
C28 C27 C26 121.2(11) . .
N2 C11 C12 122.1(11) . .
C23 C24 C25 121.1(11) . .
C33 C34 C35 115.9(12) . .
C56 C57 C58 119.9(12) . .
C47 C48 C49 117.3(10) . .
C27 C28 C29 119.8(11) . .
C49 C50 N6 123.9(11) . .
N3 C10 C9 123.8(15) . .
N13 C40 C39 123.2(13) . .
C31 C32 C33 114.3(13) . .
C23 C22 C21 117.1(11) . .
C50 C49 C48 120.2(11) . .
N15 C21 C22 123.9(11) . .
C9 C8 C7 118.2(17) . .
N4 C5 C4 118.2(15) . .
N4 C5 C6 113.4(13) . .
C4 C5 C6 128.4(16) . .
C30 C29 C28 118.5(11) . .
C8 C7 C6 120.0(16) . .
N16 C30 C29 120.6(11) . .
C13 C12 C11 117.5(13) . .
C17 C16 N1 128.2(16) . .
C17 C16 C15 114.9(15) . .
N1 C16 C15 116.9(12) . .
N1 C20 C19 119.0(14) . .
C1 C2 C3 115.5(17) . .
C24 C23 C22 119.3(12) . .
C40 C39 C38 116.0(14) . .
C12 C13 C14 120.7(14) . .
C19 C18 C17 111.3(17) . .
C4 C3 C2 123.1(18) . .
C18 C19 C20 125.2(18) . .
C37 C38 C39 123.2(15) . .
C54 C55 C56 119.0(12) . .
N2 C15 C14 120.7(14) . .
N2 C15 C16 113.5(10) . .
C14 C15 C16 125.8(14) . .
C38 C37 C36 119.0(14) . .
C3 C4 C5 119.4(17) . .
C57 C56 C55 120.8(13) . .
C16 C17 C18 116.8(17) . .
Cl5 O20 Cl5 65.6(9) . 3_667

loop_
_geom_bond_atom_site_label_1
_geom_bond_atom_site_label_2
_geom_bond_distance
_geom_bond_site_symmetry_2
Ru2 N12 2.050(8) .
Ru2 N14 2.057(8) .
Ru2 N13 2.060(8) .
Ru2 N11 2.062(7) .
Ru2 N16 2.063(7) .
Ru2 N15 2.065(8) .
Ru1 N3 2.021(11) .
Ru1 N2 2.040(9) .
Ru1 N1 2.048(10) .
Ru1 N4 2.052(9) .
Ru1 N6 2.052(9) .
Ru1 N5 2.064(7) .
Cl2 O13 1.246(15) .
Cl2 O9 1.257(14) .
Cl2 O12 1.30(2) .
Cl2 O10 1.296(13) .
Cl1 O1 1.22(2) .
Cl1 O2 1.302(14) .
Cl1 O18 1.351(19) .
Cl1 O3 1.449(18) .
Cl1 O4 1.447(18) .
Cl3 O8 1.257(19) .
Cl3 O5 1.330(18) .
Cl3 O6 1.372(11) .
Cl3 O7 1.38(2) .
N10 C59 1.373(12) .
N10 C65 1.373(11) .
N11 C60 1.339(11) .
N11 C71 1.347(10) .
N9 C59 1.319(11) .
N9 C64 1.337(11) .
N7 C53 1.369(11) .
N7 C45 1.433(12) .
N12 C69 1.347(11) .
N12 C70 1.351(11) .
Cl5 O20 1.365(13) .
Cl5 O100 1.57(3) .
Cl5 Cl5 1.654(17) 3_667
Cl5 O20 1.654(18) 3_667
N15 C21 1.317(12) .
N15 C25 1.338(11) .
N16 C30 1.357(12) .
N16 C26 1.366(12) .
C1 N4 1.327(14) .
C1 C2 1.371(18) .
N3 C6 1.331(16) .
N3 C10 1.346(15) .
N8 C46 1.354(12) .
N8 C53 1.344(12) .
N13 C40 1.339(13) .
N13 C36 1.366(12) .
N5 C41 1.315(12) .
N5 C52 1.349(11) .
C70 C66 1.383(12) .
C70 C71 1.428(12) .
N4 C5 1.384(14) .
N6 C50 1.328(13) .
N6 C51 1.373(12) .
C44 C43 1.395(12) .
C44 C45 1.404(13) .
C44 C52 1.405(12) .
N14 C35 1.355(13) .
N14 C31 1.379(13) .
C31 C32 1.368(15) .
C66 C67 1.377(13) .
C66 C65 1.410(13) .
C9 C8 1.31(2) .
C9 C10 1.350(18) .
C72 C58 1.370(13) .
C72 C54 1.379(13) .
C58 C57 1.367(15) .
C58 C59 1.458(14) .
C52 C51 1.423(13) .
N2 C15 1.356(14) .
N2 C11 1.367(14) .
C63 C71 1.411(12) .
C63 C64 1.417(12) .
C63 C62 1.417(12) .
C26 C27 1.352(14) .
C26 C25 1.449(13) .
C45 C46 1.374(13) .
C53 C54 1.478(14) .
C35 C34 1.389(14) .
C35 C36 1.430(15) .
C65 C64 1.379(12) .
C42 C43 1.327(13) .
C42 C41 1.430(14) .
C25 C24 1.396(14) .
C47 C51 1.365(13) .
C47 C48 1.398(14) .
C47 C46 1.408(14) .
C67 C68 1.330(14) .
C54 C55 1.359(14) .
N1 C16 1.313(15) .
N1 C20 1.333(14) .
C61 C62 1.339(12) .
C61 C60 1.394(12) .
C14 C15 1.36(2) .
C14 C13 1.38(2) .
C68 C69 1.425(15) .
C33 C34 1.367(17) .
C33 C32 1.377(18) .
C36 C37 1.417(16) .
C6 C7 1.443(17) .
C6 C5 1.484(18) .
C27 C28 1.312(15) .
C11 C12 1.423(16) .
C24 C23 1.348(15) .
C57 C56 1.338(16) .
C48 C49 1.417(15) .
C28 C29 1.405(17) .
C50 C49 1.321(14) .
C40 C39 1.359(16) .
C22 C23 1.372(16) .
C22 C21 1.387(14) .
C8 C7 1.36(2) .
C5 C4 1.406(19) .
C29 C30 1.381(16) .
C12 C13 1.333(17) .
C16 C17 1.27(2) .
C16 C15 1.445(17) .
C20 C19 1.377(19) .
C2 C3 1.37(2) .
C39 C38 1.405(19) .
C18 C19 1.375(10) .
C18 C17 1.569(10) .
C3 C4 1.33(2) .
C38 C37 1.286(19) .
C55 C56 1.412(15) .
O20 Cl5 1.654(18) 3_667

loop_
_platon_squeeze_void_nr
_platon_squeeze_void_average_x
_platon_squeeze_void_average_y
_platon_squeeze_void_average_z
_platon_squeeze_void_volume
_platon_squeeze_void_count_electrons
_platon_squeeze_void_content
1 0.000 -0.042 0.268 2133 690 ' '
